data_3500060
loop_
_publ_author_name
'Armel Le Bail'

_publ_section_title
;
 Na(VO)2(AsO4)2(H20)4 isostructural with the phosphate Na(VO)2(PO4)2(H20)4
;
_journal_name_full 'Personal communication to COD'
_journal_year 2016
_chemical_formula_sum 'As2 H8 Na O14 V2'
_chemical_formula_weight 506.771
_space_group_IT_number 2
_symmetry_cell_setting triclinic
_symmetry_Int_Tables_number 2
_symmetry_space_group_name_Hall '-P 1'
_symmetry_space_group_name_H-M 'P -1'
_cell_angle_alpha 91.823(4)
_cell_angle_beta 107.035(3)
_cell_angle_gamma 90.076(5)
_cell_formula_units_Z 1
_cell_length_a 6.4280(4)
_cell_length_b 6.4306(3)
_cell_length_c 6.9534(4)
_cell_measurement_temperature 295
_cell_special_details
; 
Possibly the c axis has to be doubled
;
_cell_volume 274.66(3)
_computing_structure_refinement FULLPROF
_diffrn_ambient_temperature 295
_diffrn_radiation_probe x-ray
_diffrn_radiation_type CuK\a
_diffrn_radiation_wavelength 1.54184
_pd_meas_2theta_range_inc 0.040000
_pd_meas_2theta_range_max 110.00000
_pd_meas_2theta_range_min 10.00000
_pd_meas_number_of_points 2501
_pd_proc_2theta_range_inc 0.040000
_pd_proc_2theta_range_max 109.9361
_pd_proc_2theta_range_min 9.9361
_pd_proc_ls_pref_orient_corr ' ?'
_pd_proc_ls_prof_R_factor 7.3120
_pd_proc_ls_prof_wR_expected 2.0521
_pd_proc_ls_prof_wR_factor 10.1050
_pd_proc_ls_special_details ' ?'
_pd_proc_wavelength 1.540560
_refine_ls_number_parameters 60
_refine_ls_number_reflns 1497
_refine_ls_number_restraints 0
_refine_ls_R_I_factor 4.9097
_refine_special_details ' ?'
_cod_data_source_file NaVOAsO4.cif
_cod_data_source_block Na(VO)2(AsO4)2(H20)4
_cod_original_formula_sum 'H8 As2 Na V2 O14'
_cod_database_code 3500060
_pd_proc_ls_prof_cr_factor 9.8789
_pd_proc_ls_prof_cwr_factor 13.0515
_pd_proc_ls_prof_cwr_expected 2.6505
_pd_proc_ls_prof_chi2 24.2474
_pd_proc_ls_prof_echi2 24.3798

loop_
_publ_manuscript_incl_extra_item
_publ_manuscript_incl_extra_info
_publ_manuscript_incl_extra_defn
'_pd_proc_ls_prof_cR_factor' 'Prof. R-factor CORRECTED for background' no
'_pd_proc_ls_prof_cwR_factor' 'wProf.R-factor CORRECTED for background' no
'_pd_proc_ls_prof_cwR_expected' 'wProf.Expected CORRECTED for background' no
'_pd_proc_ls_prof_chi2' 'Chi-square for all considered points' no
'_pd_proc_ls_prof_echi2' 'Chi-2 for points with Bragg contribution' no

loop_
_symmetry_equiv_pos_as_xyz
x,y,z
-x,-y,-z

loop_
_atom_site_label
_atom_site_fract_x
_atom_site_fract_y
_atom_site_fract_z
_atom_site_U_iso_or_equiv
_atom_site_occupancy
_atom_site_adp_type
_atom_site_type_symbol
Na 0.428(4) 0.916(4) 0.021(4) 0.106(12) 0.50000 Uiso Na
As 0.7488(7) 0.2491(7) 0.5018(5) 0.0088(10) 1.00000 Uiso As
V 0.2153(8) 0.2416(8) 0.3949(7) 0.0045(15) 1.00000 Uiso V
O1 0.167(2) 0.944(2) 0.3479(18) 0.013(2) 1.00000 Uiso O
O2 0.103(2) 0.7233(19) 0.6424(20) 0.013(2) 1.00000 Uiso O
O3 0.247(2) 0.538(2) 0.3572(19) 0.013(2) 1.00000 Uiso O
O4 0.492(2) 0.7979(19) 0.6402(20) 0.013(2) 1.00000 Uiso O
O5 0.283(3) 0.243(3) 0.615(3) 0.013(2) 1.00000 Uiso O
O6 0.3260(20) 0.5641(20) -0.0067(18) 0.013(2) 1.00000 Uiso O
O7 0.1212(18) 0.239(2) 0.0336(18) 0.013(2) 1.00000 Uiso O

loop_
_atom_type_symbol
_atom_type_scat_Cromer_Mann_a1
_atom_type_scat_Cromer_Mann_b1
_atom_type_scat_Cromer_Mann_a2
_atom_type_scat_Cromer_Mann_b2
_atom_type_scat_Cromer_Mann_a3
_atom_type_scat_Cromer_Mann_b3
_atom_type_scat_Cromer_Mann_a4
_atom_type_scat_Cromer_Mann_b4
_atom_type_scat_Cromer_Mann_c
_atom_type_scat_dispersion_real
_atom_type_scat_dispersion_imag
_atom_type_scat_source
Na 4.76260 3.28500 3.17360 8.84220 1.26740 0.31360 1.11280 129.42400 0.67600 0.12900 0.12400 International_Tables_for_Crystallography_Vol.C(1991)_Tables_6.1.1.4_and_6.1.1.5
As 16.67230 2.63450 6.07010 0.26470 3.43130 12.94790 4.27790 47.79720 2.53100 -1.01100 1.00600 International_Tables_for_Crystallography_Vol.C(1991)_Tables_6.1.1.4_and_6.1.1.5
V 10.29710 6.86570 7.35110 0.43850 2.07030 26.89380 2.05710 102.47800 1.21990 0.03500 2.11000 International_Tables_for_Crystallography_Vol.C(1991)_Tables_6.1.1.4_and_6.1.1.5
O 3.04850 13.27710 2.28680 5.70110 1.54630 0.32390 0.86700 32.90890 0.25080 0.04700 0.03200 International_Tables_for_Crystallography_Vol.C(1991)_Tables_6.1.1.4_and_6.1.1.5

loop_
_geom_angle_atom_site_label_1
_geom_angle_atom_site_label_2
_geom_angle_atom_site_label_3
_geom_angle
_geom_angle_site_symmetry_1
_geom_angle_site_symmetry_3
Na Na O1 126(2) 2_675 1_555
Na Na O2 114(2) 2_675 1_554
Na Na O4 74.4(20) 2_675 1_554
Na Na O4 75(2) 2_675 2_676
Na Na O5 54.8(18) 2_675 1_564
Na Na O5 100(2) 2_675 2_666
Na Na O6 148(2) 2_675 1_555
Na Na O6 109(2) 2_675 2_665
Na Na O7 87(2) 2_675 1_565
Na Na O7 64.6(19) 2_675 2_665
O1 Na O2 104.8(9) 1_555 1_554
O1 Na O4 155.3(12) 1_555 1_554
O1 Na O4 53.1(9) 1_555 2_676
O1 Na O5 118.9(11) 1_555 1_564
O1 Na O5 74.2(10) 1_555 2_666
O1 Na O6 84.2(11) 1_555 1_555
O1 Na O6 112.8(10) 1_555 2_665
O1 Na O7 56.5(9) 1_555 1_565
O1 Na O7 141.2(10) 1_555 2_665
O2 Na O4 50.7(9) 1_554 1_554
O2 Na O4 148.2(10) 1_554 2_676
O2 Na O5 65.7(9) 1_554 1_564
O2 Na O5 135.3(11) 1_554 2_666
O2 Na O6 57.5(9) 1_554 1_555
O2 Na O6 81.0(8) 1_554 2_665
O2 Na O7 89.8(9) 1_554 1_565
O2 Na O7 101.3(9) 1_554 2_665
O4 Na O4 149.5(12) 1_554 2_676
O4 Na O5 58.6(9) 1_554 1_564
O4 Na O5 119.2(12) 1_554 2_666
O4 Na O6 79.1(11) 1_554 1_555
O4 Na O6 65.0(9) 1_554 2_665
O4 Na O7 118.7(11) 1_554 1_565
O4 Na O7 55.8(9) 1_554 2_665
O4 Na O5 102.7(11) 2_676 1_564
O4 Na O5 66.5(10) 2_676 2_666
O4 Na O6 129.7(11) 2_676 1_555
O4 Na O6 126.5(10) 2_676 2_665
O4 Na O7 59.4(9) 2_676 1_565
O4 Na O7 109.8(10) 2_676 2_665
O5 Na O5 154.7(13) 1_564 2_666
O5 Na O6 122.6(12) 1_564 1_555
O5 Na O6 123.5(10) 1_564 2_665
O5 Na O7 63.1(9) 1_564 1_565
O5 Na O7 97.8(10) 1_564 2_665
O5 Na O6 78.2(11) 2_666 1_555
O5 Na O6 60.3(9) 2_666 2_665
O5 Na O7 121.3(11) 2_666 1_565
O5 Na O7 67.1(10) 2_666 2_665
O6 Na O7 121.3(12) 1_555 1_565
O6 Na O7 86.2(10) 1_555 2_665
O6 Na O7 163.7(10) 2_665 1_565
O7 Na O7 151.7(10) 1_565 2_665
V As V 155.1(3) 1_555 1_655
V As V 92.6(2) 1_555 2_656
V As V 93.2(2) 1_555 2_666
V As O1 105.5(7) 1_555 2_666
V As O2 129.6(9) 1_555 2_666
V As O3 88.5(7) 1_555 2_666
V As O5 178.3(8) 1_555 1_655
V As O5 87.3(6) 1_555 2_656
V As O5 88.1(6) 1_555 2_666
V As V 91.8(3) 1_655 2_656
V As V 92.7(3) 1_655 2_666
V As O1 89.1(8) 1_655 2_666
V As O3 106.4(8) 1_655 2_666
V As O4 129.9(8) 1_655 2_666
V As O5 178.3(9) 1_655 1_555
V As O5 86.0(6) 1_655 2_656
V As O5 87.1(6) 1_655 2_666
V As V 155.9(3) 2_656 2_666
V As O2 104.5(9) 2_656 2_666
V As O3 132.2(8) 2_656 2_666
V As O4 88.0(7) 2_656 2_666
V As O5 86.6(6) 2_656 1_555
V As O5 85.7(6) 2_656 1_655
V As O5 178.6(8) 2_656 2_666
V As O1 129.5(8) 2_666 2_666
V As O2 89.5(8) 2_666 2_666
V As O4 107.0(7) 2_666 2_666
V As O5 88.7(6) 2_666 1_555
V As O5 88.1(6) 2_666 1_655
V As O5 177.8(8) 2_666 2_656
O1 As O2 111.0(14) 2_666 2_666
O1 As O3 107.9(12) 2_666 2_666
O1 As O4 110.0(11) 2_666 2_666
O1 As O5 89.3(11) 2_666 1_555
O1 As O5 72.8(10) 2_666 1_655
O1 As O5 52.3(9) 2_666 2_656
O1 As O5 153.8(13) 2_666 2_666
O2 As O3 111.1(14) 2_666 2_666
O2 As O4 106.5(13) 2_666 2_666
O2 As O5 154.8(16) 2_666 1_555
O2 As O5 51.4(9) 2_666 1_655
O2 As O5 88.5(11) 2_666 2_656
O2 As O5 74.1(11) 2_666 2_666
O3 As O4 110.3(11) 2_666 2_666
O3 As O5 74.5(10) 2_666 1_555
O3 As O5 92.3(11) 2_666 1_655
O3 As O5 157.3(13) 2_666 2_656
O3 As O5 49.0(9) 2_666 2_666
O4 As O5 50.5(10) 2_666 1_555
O4 As O5 154.1(13) 2_666 1_655
O4 As O5 72.7(10) 2_666 2_656
O4 As O5 92.1(11) 2_666 2_666
O5 As O5 153.6(11) 1_555 1_655
O5 As O5 92.7(9) 1_555 2_656
O5 As O5 94.6(9) 1_555 2_666
O5 As O5 91.4(8) 1_655 2_656
O5 As O5 93.6(8) 1_655 2_666
O5 As O5 152.8(10) 2_656 2_666
As V As 155.1(3) 1_455 1_555
As V As 88.2(2) 1_455 2_656
As V As 87.3(2) 1_455 2_666
As V O1 86.3(6) 1_455 1_545
As V O3 99.2(7) 1_455 1_555
As V O4 171.2(8) 1_455 2_666
As V O5 77.0(11) 1_455 1_555
As V O7 105.6(6) 1_455 1_555
As V As 87.4(2) 1_555 2_656
As V As 86.8(2) 1_555 2_666
As V O1 98.6(6) 1_555 1_545
As V O2 171.1(7) 1_555 2_566
As V O3 83.2(6) 1_555 1_555
As V O5 78.1(12) 1_555 1_555
As V O7 99.3(5) 1_555 1_555
As V As 155.9(3) 2_656 2_666
As V O2 98.5(6) 2_656 2_566
As V O3 170.2(8) 2_656 1_555
As V O4 84.0(6) 2_656 2_666
As V O5 76.2(11) 2_656 1_555
As V O7 103.7(5) 2_656 1_555
As V O1 173.5(8) 2_666 1_545
As V O2 85.2(6) 2_666 2_566
As V O4 98.1(7) 2_666 2_666
As V O5 79.7(11) 2_666 1_555
As V O7 100.4(5) 2_666 1_555
O1 V O2 89.3(9) 1_545 2_566
O1 V O3 163.3(12) 1_545 1_555
O1 V O4 88.1(10) 1_545 2_666
O1 V O5 97.6(15) 1_545 1_555
O1 V O7 82.6(8) 1_545 1_555
O2 V O3 90.6(10) 2_566 1_555
O2 V O4 166.1(12) 2_566 2_666
O2 V O5 96.8(14) 2_566 1_555
O2 V O7 85.8(9) 2_566 1_555
O3 V O4 88.1(9) 1_555 2_666
O3 V O5 99.0(16) 1_555 1_555
O3 V O7 80.7(8) 1_555 1_555
O4 V O5 97.1(17) 2_666 1_555
O4 V O7 80.3(7) 2_666 1_555
O5 V O7 177.4(17) 1_555 1_555
Na O1 As 106.4(15) 1_555 2_666
Na O1 V 93.6(13) 1_555 1_565
Na O1 O1 168.9(13) 1_555 2_576
Na O1 O2 139.5(15) 1_555 1_555
Na O1 O2 120.5(13) 1_555 2_576
Na O1 O3 81.1(11) 1_555 1_555
Na O1 O4 94.1(12) 1_555 1_555
Na O1 O4 57.2(9) 1_555 2_676
Na O1 O5 115.8(15) 1_555 1_565
Na O1 O5 135.7(14) 1_555 2_566
Na O1 O7 56.3(9) 1_555 1_565
Na O1 O7 70.9(9) 1_555 2_565
As O1 V 130.6(7) 2_666 1_565
As O1 O1 84.7(8) 2_666 2_576
As O1 O2 132.8(9) 2_666 2_576
As O1 O4 109.9(9) 2_666 2_676
As O1 O5 97.6(11) 2_666 1_565
As O1 O5 78.1(9) 2_666 2_566
As O1 O7 162.6(9) 2_666 1_565
As O1 O7 106.7(7) 2_666 2_565
V O1 O1 79.1(7) 1_565 2_576
V O1 O2 118.1(9) 1_565 1_555
V O1 O2 46.2(6) 1_565 2_576
V O1 O3 159.9(9) 1_565 1_555
V O1 O4 101.1(7) 1_565 1_555
V O1 O4 46.6(6) 1_565 2_676
V O1 O5 117.3(10) 1_565 2_566
V O1 O7 55.6(6) 1_565 1_565
V O1 O7 122.6(7) 1_565 2_565
O1 O1 O2 51.4(6) 2_576 1_555
O1 O1 O2 48.6(6) 2_576 2_576
O1 O1 O3 108.6(8) 2_576 1_555
O1 O1 O4 95.4(7) 2_576 1_555
O1 O1 O4 120.0(8) 2_576 2_676
O1 O1 O5 61.8(8) 2_576 1_565
O1 O1 O5 45.1(6) 2_576 2_566
O1 O1 O7 112.7(8) 2_576 1_565
O1 O1 O7 106.1(7) 2_576 2_565
O2 O1 O2 100.0(8) 1_555 2_576
O2 O1 O3 60.3(7) 1_555 1_555
O2 O1 O4 57.5(7) 1_555 1_555
O2 O1 O4 128.3(10) 1_555 2_676
O2 O1 O5 85.8(10) 1_555 1_565
O2 O1 O5 51.8(7) 1_555 2_566
O2 O1 O7 163.4(10) 1_555 1_565
O2 O1 O7 106.7(8) 1_555 2_565
O2 O1 O3 151.2(9) 2_576 1_555
O2 O1 O4 129.4(8) 2_576 1_555
O2 O1 O4 92.0(8) 2_576 2_676
O2 O1 O5 58.4(8) 2_576 1_565
O2 O1 O5 72.7(8) 2_576 2_566
O2 O1 O7 64.3(7) 2_576 1_565
O2 O1 O7 94.3(7) 2_576 2_565
O3 O1 O4 60.3(6) 1_555 1_555
O3 O1 O4 116.6(9) 1_555 2_676
O3 O1 O5 132.7(11) 1_555 1_565
O3 O1 O5 78.5(8) 1_555 2_566
O3 O1 O7 131.5(9) 1_555 1_565
O3 O1 O7 74.1(6) 1_555 2_565
O4 O1 O4 76.2(7) 1_555 2_676
O4 O1 O5 74.1(9) 1_555 1_565
O4 O1 O5 108.8(9) 1_555 2_566
O4 O1 O7 136.1(8) 1_555 1_565
O4 O1 O7 133.8(7) 1_555 2_565
O4 O1 O5 58.7(9) 2_676 1_565
O4 O1 O5 163.6(11) 2_676 2_566
O4 O1 O7 60.9(6) 2_676 1_565
O4 O1 O7 122.4(7) 2_676 2_565
O5 O1 O5 106.9(11) 1_565 2_566
O5 O1 O7 89.8(9) 1_565 1_565
O5 O1 O7 152.0(10) 1_565 2_565
O5 O1 O7 114.9(10) 2_566 1_565
O5 O1 O7 65.9(8) 2_566 2_565
O7 O1 O7 71.1(6) 1_565 2_565
Na O2 As 96.2(13) 1_556 2_666
Na O2 V 118.7(11) 1_556 2_566
Na O2 O1 103.3(11) 1_556 1_555
Na O2 O1 87.9(9) 1_556 2_576
Na O2 O2 147.7(11) 1_556 2_566
Na O2 O3 119.9(12) 1_556 1_555
Na O2 O3 124.7(11) 1_556 2_566
Na O2 O4 60.8(9) 1_556 1_555
Na O2 O5 103.7(11) 1_556 1_555
Na O2 O5 145.0(13) 1_556 2_566
Na O2 O6 47.5(8) 1_556 1_556
Na O2 O7 72.1(9) 1_556 2_566
As O2 V 133.2(8) 2_666 2_566
As O2 O1 114.3(10) 2_666 2_576
As O2 O2 86.9(8) 2_666 2_566
As O2 O3 135.2(10) 2_666 2_566
As O2 O5 78.6(10) 2_666 1_555
As O2 O5 100.3(11) 2_666 2_566
As O2 O6 111.7(9) 2_666 1_556
As O2 O7 166.5(11) 2_666 2_566
V O2 O1 102.6(8) 2_566 1_555
V O2 O2 79.4(6) 2_566 2_566
V O2 O3 121.2(9) 2_566 1_555
V O2 O4 160.9(9) 2_566 1_555
V O2 O5 117.6(10) 2_566 1_555
V O2 O6 114.9(7) 2_566 1_556
V O2 O7 52.8(6) 2_566 2_566
O1 O2 O1 80.0(8) 1_555 2_576
O1 O2 O2 97.6(7) 1_555 2_566
O1 O2 O3 59.9(7) 1_555 1_555
O1 O2 O3 129.8(9) 1_555 2_566
O1 O2 O4 61.1(7) 1_555 1_555
O1 O2 O5 109.9(9) 1_555 1_555
O1 O2 O5 75.2(9) 1_555 2_566
O1 O2 O6 140.3(9) 1_555 1_556
O1 O2 O7 139.5(9) 1_555 2_566
O1 O2 O2 120.2(7) 2_576 2_566
O1 O2 O3 134.5(10) 2_576 1_555
O1 O2 O3 87.3(7) 2_576 2_566
O1 O2 O4 118.6(9) 2_576 1_555
O1 O2 O5 162.0(10) 2_576 1_555
O1 O2 O5 57.2(7) 2_576 2_566
O1 O2 O6 117.9(8) 2_576 1_556
O1 O2 O7 59.8(7) 2_576 2_566
O2 O2 O3 52.5(6) 2_566 1_555
O2 O2 O3 49.0(6) 2_566 2_566
O2 O2 O4 111.0(7) 2_566 1_555
O2 O2 O5 45.2(6) 2_566 1_555
O2 O2 O5 64.4(7) 2_566 2_566
O2 O2 O6 101.5(7) 2_566 1_556
O2 O2 O7 106.7(7) 2_566 2_566
O3 O2 O3 101.5(9) 1_555 2_566
O3 O2 O4 61.4(7) 1_555 1_555
O3 O2 O5 50.4(7) 1_555 1_555
O3 O2 O5 90.2(10) 1_555 2_566
O3 O2 O6 107.0(8) 1_555 1_556
O3 O2 O7 157.6(10) 1_555 2_566
O3 O2 O4 154.1(10) 2_566 1_555
O3 O2 O5 74.8(8) 2_566 1_555
O3 O2 O5 57.6(8) 2_566 2_566
O3 O2 O6 88.2(7) 2_566 1_556
O3 O2 O7 58.3(6) 2_566 2_566
O4 O2 O5 79.3(8) 1_555 1_555
O4 O2 O5 135.4(11) 1_555 2_566
O4 O2 O6 79.5(8) 1_555 1_556
O4 O2 O7 132.7(10) 1_555 2_566
O5 O2 O5 109.6(10) 1_555 2_566
O5 O2 O6 64.3(7) 1_555 1_556
O5 O2 O7 110.3(9) 1_555 2_566
O5 O2 O6 144.5(10) 2_566 1_556
O5 O2 O7 86.5(9) 2_566 2_566
O6 O2 O7 65.7(7) 1_556 2_566
As O3 V 134.3(7) 2_666 1_555
As O3 O2 110.9(8) 2_666 2_566
As O3 O3 86.5(7) 2_666 2_666
As O3 O4 137.1(9) 2_666 2_666
As O3 O5 102.5(11) 2_666 1_555
As O3 O5 76.5(10) 2_666 2_666
As O3 O6 120.0(9) 2_666 1_555
As O3 O7 161.3(9) 2_666 1_555
As O3 O7 89.9(7) 2_666 2_565
V O3 O1 160.1(9) 1_555 1_555
V O3 O2 104.0(8) 1_555 1_555
V O3 O2 45.4(6) 1_555 2_566
V O3 O3 83.0(6) 1_555 2_666
V O3 O4 123.7(8) 1_555 1_555
V O3 O4 46.4(6) 1_555 2_666
V O3 O5 122.7(10) 1_555 2_666
V O3 O6 105.6(8) 1_555 1_555
V O3 O7 56.7(6) 1_555 1_555
V O3 O7 118.2(7) 1_555 2_565
O1 O3 O2 59.7(7) 1_555 1_555
O1 O3 O2 116.0(8) 1_555 2_566
O1 O3 O3 109.1(7) 1_555 2_666
O1 O3 O4 59.6(6) 1_555 1_555
O1 O3 O4 153.0(9) 1_555 2_666
O1 O3 O5 136.7(12) 1_555 1_555
O1 O3 O5 75.6(8) 1_555 2_666
O1 O3 O6 88.6(8) 1_555 1_555
O1 O3 O7 127.8(9) 1_555 1_555
O1 O3 O7 57.0(6) 1_555 2_565
O2 O3 O2 78.5(7) 1_555 2_566
O2 O3 O3 96.8(8) 1_555 2_666
O2 O3 O4 57.1(7) 1_555 1_555
O2 O3 O4 132.5(10) 1_555 2_666
O2 O3 O5 77.8(9) 1_555 1_555
O2 O3 O5 106.8(10) 1_555 2_666
O2 O3 O6 147.9(10) 1_555 1_555
O2 O3 O7 141.5(9) 1_555 1_555
O2 O3 O7 95.3(7) 1_555 2_565
O2 O3 O3 122.9(7) 2_566 2_666
O2 O3 O4 131.3(8) 2_566 1_555
O2 O3 O4 91.0(8) 2_566 2_666
O2 O3 O5 57.5(8) 2_566 1_555
O2 O3 O5 168.1(11) 2_566 2_666
O2 O3 O6 114.9(9) 2_566 1_555
O2 O3 O7 64.5(7) 2_566 1_555
O2 O3 O7 84.1(7) 2_566 2_565
O3 O3 O4 52.9(6) 2_666 1_555
O3 O3 O4 51.1(5) 2_666 2_666
O3 O3 O5 65.9(8) 2_666 1_555
O3 O3 O5 46.6(6) 2_666 2_666
O3 O3 O6 98.8(7) 2_666 1_555
O3 O3 O7 111.4(6) 2_666 1_555
O3 O3 O7 152.1(6) 2_666 2_565
O4 O3 O4 104.1(8) 1_555 2_666
O4 O3 O5 91.7(10) 1_555 1_555
O4 O3 O5 50.6(7) 1_555 2_666
O4 O3 O6 113.5(8) 1_555 1_555
O4 O3 O7 161.0(8) 1_555 1_555
O4 O3 O7 116.2(7) 1_555 2_565
O4 O3 O5 58.2(9) 2_666 1_555
O4 O3 O5 77.5(8) 2_666 2_666
O4 O3 O6 78.3(7) 2_666 1_555
O4 O3 O7 61.4(6) 2_666 1_555
O4 O3 O7 130.0(7) 2_666 2_565
O5 O3 O5 112.5(12) 1_555 2_666
O5 O3 O6 134.3(12) 1_555 1_555
O5 O3 O7 90.2(9) 1_555 1_555
O5 O3 O7 141.6(10) 1_555 2_565
O5 O3 O6 66.3(7) 2_666 1_555
O5 O3 O7 111.6(9) 2_666 1_555
O5 O3 O7 105.6(7) 2_666 2_565
O6 O3 O7 54.1(6) 1_555 1_555
O6 O3 O7 59.6(6) 1_555 2_565
O7 O3 O7 71.9(6) 1_555 2_565
Na O4 As 103.5(14) 1_556 2_666
Na O4 V 122.7(15) 1_556 2_666
Na O4 O1 108.8(12) 1_556 1_555
Na O4 O1 99.2(13) 1_556 2_676
Na O4 O2 68.5(10) 1_556 1_555
Na O4 O3 127.4(13) 1_556 1_555
Na O4 O3 115.7(13) 1_556 2_666
Na O4 O4 112.9(12) 1_556 2_676
Na O4 O5 70.3(11) 1_556 1_565
Na O4 O5 154.6(18) 1_556 2_666
Na O4 O6 66.0(9) 1_556 2_666
Na O4 O7 67.7(10) 1_556 2_666
Na O4 As 121.3(14) 2_676 2_666
Na O4 V 103.3(14) 2_676 2_666
Na O4 O1 107.9(11) 2_676 1_555
Na O4 O1 69.7(11) 2_676 2_676
Na O4 O2 92.9(11) 2_676 1_555
Na O4 O3 154.4(13) 2_676 1_555
Na O4 O3 121.3(13) 2_676 2_666
Na O4 O4 87.7(11) 2_676 2_676
Na O4 O5 57.0(9) 2_676 1_565
Na O4 O5 127.4(16) 2_676 2_666
Na O4 O6 73.0(9) 2_676 1_556
Na O4 O6 83.3(10) 2_676 2_666
Na O4 O7 60.6(9) 2_676 2_666
As O4 V 133.3(7) 2_666 2_666
As O4 O1 138.2(9) 2_666 2_676
As O4 O3 110.7(8) 2_666 2_666
As O4 O4 87.9(8) 2_666 2_676
As O4 O5 78.4(9) 2_666 1_565
As O4 O5 101.4(12) 2_666 2_666
As O4 O6 85.1(8) 2_666 1_556
As O4 O6 113.3(7) 2_666 2_666
As O4 O7 159.4(8) 2_666 2_666
V O4 O1 121.1(8) 2_666 1_555
V O4 O1 45.3(6) 2_666 2_676
V O4 O2 160.9(10) 2_666 1_555
V O4 O3 102.1(7) 2_666 1_555
V O4 O3 45.5(6) 2_666 2_666
V O4 O4 80.5(7) 2_666 2_676
V O4 O5 120.8(10) 2_666 1_565
V O4 O6 123.3(8) 2_666 1_556
V O4 O6 82.8(7) 2_666 2_666
V O4 O7 56.3(6) 2_666 2_666
O1 O4 O1 103.8(8) 1_555 2_676
O1 O4 O2 61.4(7) 1_555 1_555
O1 O4 O3 60.1(6) 1_555 1_555
O1 O4 O3 130.6(8) 1_555 2_666
O1 O4 O4 53.0(6) 1_555 2_676
O1 O4 O5 52.0(7) 1_555 1_565
O1 O4 O5 88.8(10) 1_555 2_666
O1 O4 O6 113.1(8) 1_555 1_556
O1 O4 O6 148.4(8) 1_555 2_666
O1 O4 O7 163.8(8) 1_555 2_666
O1 O4 O2 153.4(10) 2_676 1_555
O1 O4 O3 133.1(8) 2_676 1_555
O1 O4 O3 89.6(8) 2_676 2_666
O1 O4 O4 50.8(6) 2_676 2_676
O1 O4 O5 77.0(8) 2_676 1_565
O1 O4 O5 57.8(9) 2_676 2_666
O1 O4 O6 133.7(9) 2_676 1_556
O1 O4 O6 107.8(8) 2_676 2_666
O1 O4 O7 62.4(6) 2_676 2_666
O2 O4 O3 61.6(7) 1_555 1_555
O2 O4 O3 116.9(9) 1_555 2_666
O2 O4 O4 110.7(8) 1_555 2_676
O2 O4 O5 76.6(8) 1_555 1_565
O2 O4 O5 136.9(13) 1_555 2_666
O2 O4 O6 51.9(6) 1_555 1_556
O2 O4 O6 89.2(7) 1_555 2_666
O2 O4 O7 127.1(8) 1_555 2_666
O3 O4 O3 75.9(7) 1_555 2_666
O3 O4 O4 99.4(7) 1_555 2_676
O3 O4 O5 111.0(9) 1_555 1_565
O3 O4 O5 77.0(10) 1_555 2_666
O3 O4 O6 90.6(7) 1_555 1_556
O3 O4 O6 97.0(7) 1_555 2_666
O3 O4 O7 135.2(7) 1_555 2_666
O3 O4 O4 120.9(8) 2_666 2_676
O3 O4 O5 166.3(11) 2_666 1_565
O3 O4 O5 58.6(9) 2_666 2_666
O3 O4 O6 87.1(7) 2_666 1_556
O3 O4 O6 50.8(6) 2_666 2_666
O3 O4 O7 61.1(6) 2_666 2_666
O4 O4 O5 47.4(7) 2_676 1_565
O4 O4 O5 63.0(8) 2_676 2_666
O4 O4 O6 151.8(8) 2_676 1_556
O4 O4 O6 158.6(7) 2_676 2_666
O4 O4 O7 112.7(7) 2_676 2_666
O5 O4 O5 110.4(12) 1_565 2_666
O5 O4 O6 104.4(9) 1_565 1_556
O5 O4 O6 136.3(9) 1_565 2_666
O5 O4 O7 113.7(9) 1_565 2_666
O5 O4 O6 145.3(12) 2_666 1_556
O5 O4 O6 108.1(10) 2_666 2_666
O5 O4 O7 90.2(10) 2_666 2_666
O6 O4 O7 75.9(6) 1_556 2_666
O6 O4 O7 46.2(5) 2_666 2_666
Na O5 As 102.7(9) 1_546 1_455
Na O5 As 99.1(10) 1_546 1_555
Na O5 As 64.8(8) 1_546 2_656
Na O5 As 142.3(11) 1_546 2_666
Na O5 V 142.4(17) 1_546 1_555
Na O5 O1 94.6(11) 1_546 1_545
Na O5 O1 74.4(9) 1_546 2_566
Na O5 O2 123.7(11) 1_546 1_555
Na O5 O2 126.6(12) 1_546 2_566
Na O5 O3 167.4(14) 1_546 1_555
Na O5 O3 101.4(11) 1_546 2_666
Na O5 O4 51.1(8) 1_546 1_545
Na O5 O4 115.6(13) 1_546 2_666
Na O5 O6 77.8(9) 1_546 1_556
Na O5 O6 66.1(8) 1_546 2_666
Na O5 O7 49.8(8) 1_546 1_556
Na O5 As 125.2(10) 2_666 1_455
Na O5 As 79.7(10) 2_666 1_555
Na O5 As 79.9(9) 2_666 2_656
Na O5 As 124.2(11) 2_666 2_666
Na O5 V 147.7(17) 2_666 1_555
Na O5 O1 109.3(12) 2_666 1_545
Na O5 O1 98.6(11) 2_666 2_566
Na O5 O2 116.8(11) 2_666 1_555
Na O5 O2 151.5(13) 2_666 2_566
Na O5 O3 142.4(14) 2_666 1_555
Na O5 O3 76.5(10) 2_666 2_666
Na O5 O4 56.5(9) 2_666 1_545
Na O5 O4 102.9(13) 2_666 2_666
Na O5 O6 69.1(10) 2_666 1_556
Na O5 O7 60.8(9) 2_666 1_556
As O5 As 153.6(6) 1_455 1_555
As O5 As 88.6(5) 1_455 2_656
As O5 As 86.4(5) 1_455 2_666
As O5 V 77.3(9) 1_455 1_555
As O5 O1 77.4(7) 1_455 1_545
As O5 O2 68.7(6) 1_455 1_555
As O5 O3 86.8(7) 1_455 1_555
As O5 O3 152.0(7) 1_455 2_666
As O5 O4 115.5(7) 1_455 1_545
As O5 O4 126.0(9) 1_455 2_666
As O5 O6 90.9(6) 1_455 1_556
As O5 O6 132.4(6) 1_455 2_666
As O5 O7 69.0(6) 1_455 1_556
As O5 As 87.3(5) 1_555 2_656
As O5 As 85.4(5) 1_555 2_666
As O5 V 76.3(9) 1_555 1_555
As O5 O1 86.2(7) 1_555 1_545
As O5 O1 157.5(8) 1_555 2_566
As O5 O2 110.6(7) 1_555 1_555
As O5 O2 125.3(8) 1_555 2_566
As O5 O3 74.2(7) 1_555 1_555
As O5 O4 68.2(6) 1_555 1_545
As O5 O6 108.3(7) 1_555 1_556
As O5 O6 70.7(6) 1_555 2_666
As O5 O7 137.4(7) 1_555 1_556
As O5 As 152.8(5) 2_656 2_666
As O5 V 77.7(9) 2_656 1_555
As O5 O1 70.3(6) 2_656 2_566
As O5 O2 156.8(7) 2_656 1_555
As O5 O2 87.3(7) 2_656 2_566
As O5 O3 124.5(8) 2_656 1_555
As O5 O3 114.7(7) 2_656 2_666
As O5 O4 76.0(8) 2_656 2_666
As O5 O6 141.4(7) 2_656 1_556
As O5 O6 121.3(6) 2_656 2_666
As O5 O7 99.8(7) 2_656 1_556
As O5 V 75.2(9) 2_666 1_555
As O5 O1 123.1(8) 2_666 1_545
As O5 O1 113.1(7) 2_666 2_566
As O5 O2 75.8(6) 2_666 2_566
As O5 O3 65.8(6) 2_666 2_666
As O5 O4 153.4(7) 2_666 1_545
As O5 O4 85.5(8) 2_666 2_666
As O5 O6 65.4(6) 2_666 1_556
As O5 O6 80.7(6) 2_666 2_666
As O5 O7 103.2(7) 2_666 1_556
V O5 O1 48.2(10) 1_555 1_545
V O5 O1 95.5(11) 1_555 2_566
V O5 O2 91.9(11) 1_555 1_555
V O5 O2 49.4(10) 1_555 2_566
V O5 O3 47.4(10) 1_555 1_555
V O5 O3 92.1(11) 1_555 2_666
V O5 O4 94.3(11) 1_555 1_545
V O5 O4 49.1(11) 1_555 2_666
V O5 O6 139.5(12) 1_555 1_556
V O5 O6 140.2(11) 1_555 2_666
V O5 O7 146.3(12) 1_555 1_556
O1 O5 O1 73.1(8) 1_545 2_566
O1 O5 O2 132.8(9) 1_545 1_555
O1 O5 O2 64.4(8) 1_545 2_566
O1 O5 O3 95.6(9) 1_545 1_555
O1 O5 O3 114.6(9) 1_545 2_666
O1 O5 O4 53.9(7) 1_545 1_545
O1 O5 O4 63.5(9) 1_545 2_666
O1 O5 O6 164.5(9) 1_545 1_556
O1 O5 O6 146.0(9) 1_545 2_666
O1 O5 O7 119.9(9) 1_545 1_556
O1 O5 O2 90.4(7) 2_566 1_555
O1 O5 O2 53.0(7) 2_566 2_566
O1 O5 O3 115.8(10) 2_566 1_555
O1 O5 O3 171.8(9) 2_566 2_666
O1 O5 O4 91.9(8) 2_566 1_545
O1 O5 O4 135.8(11) 2_566 2_666
O1 O5 O6 91.7(7) 2_566 1_556
O1 O5 O6 123.1(8) 2_566 2_666
O1 O5 O7 53.4(7) 2_566 1_556
O2 O5 O2 70.4(7) 1_555 2_566
O2 O5 O3 51.9(8) 1_555 1_555
O2 O5 O3 86.1(7) 1_555 2_666
O2 O5 O4 173.2(8) 1_555 1_545
O2 O5 O4 112.7(10) 1_555 2_666
O2 O5 O6 48.2(6) 1_555 1_556
O2 O5 O6 79.9(6) 1_555 2_666
O2 O5 O7 77.4(7) 1_555 1_556
O2 O5 O3 64.9(8) 2_566 1_555
O2 O5 O3 131.9(9) 2_566 2_666
O2 O5 O4 116.0(8) 2_566 1_545
O2 O5 O4 98.5(10) 2_566 2_666
O2 O5 O6 109.2(8) 2_566 1_556
O2 O5 O6 149.6(8) 2_566 2_666
O2 O5 O7 97.1(8) 2_566 1_556
O3 O5 O3 67.5(8) 1_555 2_666
O3 O5 O4 132.0(9) 1_555 1_545
O3 O5 O4 63.2(9) 1_555 2_666
O3 O5 O6 93.9(9) 1_555 1_556
O3 O5 O6 101.3(8) 1_555 2_666
O3 O5 O7 129.1(10) 1_555 1_556
O3 O5 O4 90.8(7) 2_666 1_545
O3 O5 O4 52.3(8) 2_666 2_666
O3 O5 O6 80.4(8) 2_666 1_556
O3 O5 O6 48.9(6) 2_666 2_666
O3 O5 O7 118.4(9) 2_666 1_556
O4 O5 O4 69.6(9) 1_545 2_666
O4 O5 O6 125.3(8) 1_545 1_556
O4 O5 O6 93.6(7) 1_545 2_666
O4 O5 O7 98.9(8) 1_545 1_556
O4 O5 O6 132.0(10) 2_666 1_556
O4 O5 O6 98.5(9) 2_666 2_666
O4 O5 O7 163.6(11) 2_666 1_556
O6 O5 O7 45.1(7) 1_556 1_556
O6 O5 O7 69.8(7) 2_666 1_556
Na O6 Na 137.5(16) 1_555 2_665
Na O6 O2 74.9(11) 1_555 1_554
Na O6 O3 97.7(14) 1_555 1_555
Na O6 O4 57.5(10) 1_555 1_554
Na O6 O4 125.9(13) 1_555 2_666
Na O6 O5 127.7(15) 1_555 1_554
Na O6 O5 58.2(10) 1_555 2_666
Na O6 O6 95.5(13) 1_555 2_665
Na O6 O7 158.4(16) 1_555 1_555
Na O6 O7 80.8(11) 1_555 2_565
Na O6 O2 117.7(11) 2_665 1_554
Na O6 O3 98.9(11) 2_665 1_555
Na O6 O4 98.8(10) 2_665 1_554
Na O6 O4 49.0(7) 2_665 2_666
Na O6 O5 50.7(8) 2_665 1_554
Na O6 O5 95.1(10) 2_665 2_666
Na O6 O7 61.6(9) 2_665 1_555
Na O6 O7 141.6(11) 2_665 2_565
O2 O6 O3 133.2(9) 1_554 1_555
O2 O6 O4 48.6(6) 1_554 1_554
O2 O6 O4 159.2(8) 1_554 2_666
O2 O6 O5 67.5(7) 1_554 1_554
O2 O6 O5 132.7(9) 1_554 2_666
O2 O6 O6 115.4(9) 1_554 2_665
O2 O6 O7 106.5(9) 1_554 1_555
O2 O6 O7 62.4(6) 1_554 2_565
O3 O6 O4 155.1(9) 1_555 1_554
O3 O6 O4 50.9(6) 1_555 2_666
O3 O6 O5 134.5(11) 1_555 1_554
O3 O6 O5 64.8(7) 1_555 2_666
O3 O6 O6 111.2(10) 1_555 2_665
O3 O6 O7 65.1(7) 1_555 1_555
O3 O6 O7 70.9(6) 1_555 2_565
O4 O6 O4 139.4(8) 1_554 2_666
O4 O6 O5 70.3(7) 1_554 1_554
O4 O6 O5 96.3(8) 1_554 2_666
O4 O6 O6 72.1(7) 1_554 2_665
O4 O6 O7 139.4(9) 1_554 1_555
O4 O6 O7 104.5(7) 1_554 2_565
O4 O6 O5 95.8(8) 2_666 1_554
O4 O6 O5 68.0(6) 2_666 2_666
O4 O6 O6 67.3(7) 2_666 2_665
O4 O6 O7 54.2(6) 2_666 1_555
O4 O6 O7 116.1(7) 2_666 2_565
O5 O6 O5 137.8(10) 1_554 2_666
O5 O6 O6 70.8(8) 1_554 2_665
O5 O6 O7 70.1(9) 1_554 1_555
O5 O6 O7 110.2(9) 1_554 2_565
O5 O6 O6 67.0(8) 2_666 2_665
O5 O6 O7 119.2(9) 2_666 1_555
O5 O6 O7 111.9(8) 2_666 2_565
O6 O6 O7 102.8(9) 2_665 1_555
O6 O6 O7 176.1(9) 2_665 2_565
O7 O6 O7 81.1(7) 1_555 2_565
Na O7 V 92.7(11) 1_545 1_555
Na O7 O1 67.3(10) 1_545 1_545
Na O7 O1 87.8(10) 1_545 2_565
Na O7 O2 123.0(13) 1_545 2_566
Na O7 O3 117.0(12) 1_545 1_555
Na O7 O3 128.4(11) 1_545 2_565
Na O7 O4 60.0(9) 1_545 2_666
Na O7 O5 67.1(10) 1_545 1_554
Na O7 O6 102.2(12) 1_545 1_555
Na O7 O6 157.7(13) 1_545 2_565
Na O7 O7 68.8(9) 1_545 2_555
Na O7 V 99.0(12) 2_665 1_555
Na O7 O1 89.1(11) 2_665 1_545
Na O7 O1 97.5(10) 2_665 2_565
Na O7 O2 139.2(13) 2_665 2_566
Na O7 O3 103.8(12) 2_665 1_555
Na O7 O3 119.3(10) 2_665 2_565
Na O7 O4 56.6(9) 2_665 2_666
Na O7 O5 52.1(8) 2_665 1_554
Na O7 O6 74.0(10) 2_665 1_555
Na O7 O6 168.4(13) 2_665 2_565
Na O7 O7 95.8(10) 2_665 2_555
V O7 O1 145.6(7) 1_555 2_565
V O7 O3 138.6(6) 1_555 2_565
V O7 O5 148.9(10) 1_555 1_554
V O7 O6 99.1(7) 1_555 1_555
V O7 O6 91.1(6) 1_555 2_565
V O7 O7 94.8(6) 1_555 2_555
O1 O7 O1 108.9(7) 1_545 2_565
O1 O7 O2 55.9(6) 1_545 2_566
O1 O7 O3 84.4(7) 1_545 1_555
O1 O7 O3 143.4(7) 1_545 2_565
O1 O7 O4 56.8(6) 1_545 2_666
O1 O7 O5 133.5(10) 1_545 1_554
O1 O7 O6 134.9(9) 1_545 1_555
O1 O7 O6 102.3(7) 1_545 2_565
O1 O7 O7 55.5(5) 1_545 2_555
O1 O7 O2 112.3(8) 2_565 2_566
O1 O7 O3 155.1(8) 2_565 1_555
O1 O7 O3 48.9(5) 2_565 2_565
O1 O7 O4 147.5(7) 2_565 2_666
O1 O7 O5 60.6(7) 2_565 1_554
O1 O7 O6 114.5(8) 2_565 1_555
O1 O7 O6 76.8(6) 2_565 2_565
O1 O7 O7 53.5(5) 2_565 2_555
O2 O7 O3 57.2(6) 2_566 1_555
O2 O7 O3 101.4(7) 2_566 2_565
O2 O7 O4 84.8(7) 2_566 2_666
O2 O7 O5 168.6(12) 2_566 1_554
O2 O7 O6 114.4(9) 2_566 1_555
O2 O7 O6 51.9(6) 2_566 2_565
O2 O7 O7 81.6(6) 2_566 2_555
O3 O7 O3 108.1(7) 1_555 2_565
O3 O7 O4 57.4(6) 1_555 2_666
O3 O7 O5 125.0(10) 1_555 1_554
O3 O7 O6 60.8(7) 1_555 1_555
O3 O7 O6 79.8(6) 1_555 2_565
O3 O7 O7 135.0(7) 1_555 2_555
O3 O7 O4 158.0(7) 2_565 2_666
O3 O7 O5 67.2(7) 2_565 1_554
O3 O7 O6 78.6(6) 2_565 1_555
O3 O7 O6 49.5(5) 2_565 2_565
O3 O7 O7 96.3(6) 2_565 2_555
O4 O7 O5 105.8(9) 2_666 1_554
O4 O7 O6 79.5(7) 2_666 1_555
O4 O7 O6 132.1(7) 2_666 2_565
O4 O7 O7 105.6(6) 2_666 2_555
O5 O7 O6 64.8(8) 1_554 1_555
O5 O7 O6 116.7(10) 1_554 2_565
O5 O7 O7 99.1(9) 1_554 2_555
O6 O7 O6 98.9(8) 1_555 2_565
O6 O7 O7 163.8(9) 1_555 2_555
O6 O7 O7 89.0(6) 2_565 2_555

loop_
_geom_bond_atom_site_label_1
_geom_bond_atom_site_label_2
_geom_bond_distance
_geom_bond_site_symmetry_2
Na Na 1.51(4) 2_675
Na O1 3.20(3) 1_555
Na O2 3.06(3) 1_554
Na O4 2.88(3) 1_554
Na O4 2.87(3) 2_676
Na O5 3.48(3) 1_564
Na O5 2.88(3) 2_666
Na O6 2.34(3) 1_555
Na O6 3.48(3) 2_665
Na O7 2.88(3) 1_565
Na O7 3.19(3) 2_665
As V 3.289(7) 1_555
As V 3.294(7) 1_655
As V 3.252(7) 2_656
As V 3.324(7) 2_666
As O1 1.637(13) 2_666
As O2 1.586(16) 2_666
As O3 1.654(14) 2_666
As O4 1.596(12) 2_666
As O5 3.31(2) 1_555
As O5 3.291(19) 1_655
As O5 3.233(20) 2_656
As O5 3.38(2) 2_666
V As 3.294(7) 1_455
V As 3.289(7) 1_555
V As 3.252(7) 2_656
V As 3.324(7) 2_666
V O1 1.940(14) 1_545
V O2 2.000(14) 2_566
V O3 1.951(14) 1_555
V O4 1.983(15) 2_666
V O5 1.46(2) 1_555
V O7 2.405(13) 1_555
O1 Na 3.20(3) 1_555
O1 As 1.637(13) 2_666
O1 V 1.940(14) 1_565
O1 O1 3.49(2) 2_576
O1 O2 2.656(20) 1_555
O1 O2 2.768(18) 2_576
O1 O3 2.661(18) 1_555
O1 O4 2.649(16) 1_555
O1 O4 2.728(18) 2_676
O1 O5 2.58(2) 1_565
O1 O5 3.21(2) 2_566
O1 O7 2.890(18) 1_565
O1 O7 2.961(15) 2_565
O2 Na 3.06(3) 1_556
O2 As 1.586(16) 2_666
O2 V 2.000(14) 2_566
O2 O1 2.656(20) 1_555
O2 O1 2.768(18) 2_576
O2 O2 3.466(17) 2_566
O2 O3 2.67(2) 1_555
O2 O3 2.807(19) 2_566
O2 O4 2.550(19) 1_555
O2 O5 3.32(2) 1_555
O2 O5 2.61(2) 2_566
O2 O6 2.678(17) 1_556
O2 O7 3.01(2) 2_566
O3 As 1.654(14) 2_666
O3 V 1.951(14) 1_555
O3 O1 2.661(18) 1_555
O3 O2 2.67(2) 1_555
O3 O2 2.807(19) 2_566
O3 O3 3.323(16) 2_666
O3 O4 2.667(16) 1_555
O3 O4 2.734(18) 2_666
O3 O5 2.62(2) 1_555
O3 O5 3.28(2) 2_666
O3 O6 2.733(20) 1_555
O3 O7 2.840(17) 1_555
O3 O7 3.396(16) 2_565
O4 Na 2.88(3) 1_556
O4 Na 2.87(3) 2_676
O4 As 1.596(12) 2_666
O4 V 1.983(15) 2_666
O4 O1 2.649(16) 1_555
O4 O1 2.728(18) 2_676
O4 O2 2.550(19) 1_555
O4 O3 2.667(16) 1_555
O4 O3 2.734(18) 2_666
O4 O4 3.318(19) 2_676
O4 O5 3.15(2) 1_565
O4 O5 2.60(3) 2_666
O4 O6 3.35(2) 1_556
O4 O6 3.453(18) 2_666
O4 O7 2.849(15) 2_666
O5 Na 3.48(3) 1_546
O5 Na 2.88(3) 2_666
O5 As 3.291(19) 1_455
O5 As 3.31(2) 1_555
O5 As 3.233(20) 2_656
O5 As 3.38(2) 2_666
O5 V 1.46(2) 1_555
O5 O1 2.58(2) 1_545
O5 O1 3.21(2) 2_566
O5 O2 3.32(2) 1_555
O5 O2 2.61(2) 2_566
O5 O3 2.62(2) 1_555
O5 O3 3.28(2) 2_666
O5 O4 3.15(2) 1_545
O5 O4 2.60(3) 2_666
O5 O6 3.24(2) 1_556
O5 O6 3.32(2) 2_666
O5 O7 3.37(3) 1_556
O6 Na 2.34(3) 1_555
O6 Na 3.48(3) 2_665
O6 O2 2.678(17) 1_554
O6 O3 2.733(20) 1_555
O6 O4 3.35(2) 1_554
O6 O4 3.453(18) 2_666
O6 O5 3.24(2) 1_554
O6 O5 3.32(2) 2_666
O6 O6 2.362(19) 2_665
O6 O7 2.535(19) 1_555
O6 O7 3.100(18) 2_565
O7 Na 2.88(3) 1_545
O7 Na 3.19(3) 2_665
O7 V 2.405(13) 1_555
O7 O1 2.890(18) 1_545
O7 O1 2.961(15) 2_565
O7 O2 3.01(2) 2_566
O7 O3 2.840(17) 1_555
O7 O3 3.396(16) 2_565
O7 O4 2.849(15) 2_666
O7 O5 3.37(3) 1_554
O7 O6 2.535(19) 1_555
O7 O6 3.100(18) 2_565
O7 O7 3.401(18) 2_555
